data_4121277
loop_
_publ_author_name
'Pritha Bagchi'
'M. Thomas Morgan'
'John Bacsa'
'Christoph J. Fahrni'

_publ_contact_author_address
;
School of Chemistry and Biochemistry, 
Petit Institute for Bioengineering and Bioscience, 
Georgia Institute of Technology, 
901 Atlantic Drive, Atlanta, 
GA 30332, U.S.A.
;
_publ_contact_author_email fahrni@chemistry.gatech.edu
_publ_contact_author_name 'Christoph J. Fahrni'
_publ_section_title
;
 Robust Affinity Standards for Cu(I) Biochemistry
;
_journal_name_full 'Journal of the American Chemical Society'
_journal_page_first 18549
_journal_page_last 18559
_journal_paper_doi 10.1021/ja408827d
_journal_volume 135
_journal_year 2013
_chemical_formula_moiety 'C18 H36 Cu N O9 S6, F6 P -, 3(Na +), 7.5(H2 O)'
_chemical_formula_sum 'C18 H51 Cu F6 N Na3 O16.5 P S6'
_chemical_formula_weight 1015.43
_chemical_name_systematic
;
 ?
;
_space_group_crystal_system triclinic
_space_group_IT_number 2
_space_group_name_Hall '-P 1'
_space_group_name_H-M_alt 'P -1'
_symmetry_space_group_name_Hall '-P 1'
_symmetry_space_group_name_H-M 'P -1'
_atom_sites_solution_hydrogens difmap
_atom_sites_solution_primary iterative
_audit_creation_date 2013-07-02
_audit_creation_method
;
  Olex2 1.2-beta
  (compiled Nov  5 2012 18:25:38, GUI svn.r4372)
;
_cell_angle_alpha 91.273(2)
_cell_angle_beta 98.023(2)
_cell_angle_gamma 119.384(2)
_cell_formula_units_Z 4
_cell_length_a 11.8551(17)
_cell_length_b 11.9311(17)
_cell_length_c 32.214(5)
_cell_measurement_reflns_used 9918
_cell_measurement_temperature 173(2)
_cell_measurement_theta_max 32.08
_cell_measurement_theta_min 2.18
_cell_volume 3909.7(10)
_computing_cell_refinement 'SAINT v7.68A (Bruker, 2009)'
_computing_data_collection 'APEX2 v2011.2-4 (Bruker, 2011)'
_computing_data_reduction 'SAINT v8.27A (Bruker, 2012)'
_computing_molecular_graphics
;
O. V. Dolomanov, L. J. Bourhis, R. J. Gildea, J. A. K. Howard and H. Puschmann,
OLEX2: a complete structure solution, refinement and analysis program.
J. Appl. Cryst. (2009). 42, 339-341.
;
_computing_publication_material
;
O. V. Dolomanov, L. J. Bourhis, R. J. Gildea, J. A. K. Howard and H. Puschmann,
OLEX2: a complete structure solution, refinement and analysis program.
J. Appl. Cryst. (2009). 42, 339-341.
;
_computing_structure_refinement
;
SHELXL, G.M. Sheldrick, Acta Cryst.
(2008). A64, 112-122
;
_computing_structure_solution 'SUPERFLIP, J. Appl. Cryst. (2007) 40, 786-790'
_diffrn_ambient_temperature 173(2)
_diffrn_detector_area_resol_mean 512
_diffrn_measured_fraction_theta_full 0.997
_diffrn_measured_fraction_theta_max 0.927
_diffrn_measurement_device_type 'Bruker APEX-II CCD'
_diffrn_measurement_method '\w scans with a narrow frame width'
_diffrn_radiation_monochromator graphite
_diffrn_radiation_type MoK\a
_diffrn_radiation_wavelength 0.71073
_diffrn_reflns_av_R_equivalents 0.0266
_diffrn_reflns_av_unetI/netI 0.0399
_diffrn_reflns_Laue_measured_fraction_full 0.997
_diffrn_reflns_Laue_measured_fraction_max 0.927
_diffrn_reflns_limit_h_max 17
_diffrn_reflns_limit_h_min -17
_diffrn_reflns_limit_k_max 17
_diffrn_reflns_limit_k_min -17
_diffrn_reflns_limit_l_max 46
_diffrn_reflns_limit_l_min -45
_diffrn_reflns_number 50063
_diffrn_reflns_point_group_measured_fraction_full 0.997
_diffrn_reflns_point_group_measured_fraction_max 0.927
_diffrn_reflns_theta_full 25.242
_diffrn_reflns_theta_max 32.106
_diffrn_reflns_theta_min 1.284
_diffrn_source 'fine-focus sealed tube'
_diffrn_standards_number 0
_exptl_absorpt_coefficient_mu 1.047
_exptl_absorpt_correction_T_max 0.8602
_exptl_absorpt_correction_T_min 0.6223
_exptl_absorpt_correction_type multi-scan
_exptl_absorpt_process_details
;
SADABS-2012/1 (Bruker,2012) was used for absorption correction.
wR2(int) was 0.0547 before and 0.0411 after correction.
The Ratio of minimum to maximum transmission is 0.7234.
The \l/2 correction factor is 0.0015.
;
_exptl_crystal_colour colourless
_exptl_crystal_colour_primary colourless
_exptl_crystal_density_diffrn 1.725
_exptl_crystal_description prism
_exptl_crystal_F_000 2100
_exptl_crystal_size_max 0.783
_exptl_crystal_size_mid 0.451
_exptl_crystal_size_min 0.316
_refine_diff_density_max 1.934
_refine_diff_density_min -1.296
_refine_diff_density_rms 0.117
_refine_ls_extinction_method none
_refine_ls_goodness_of_fit_ref 1.022
_refine_ls_hydrogen_treatment refxyz
_refine_ls_matrix_type full
_refine_ls_number_parameters 1277
_refine_ls_number_reflns 25380
_refine_ls_number_restraints 52
_refine_ls_restrained_S_all 6.452
_refine_ls_R_factor_all 0.0631
_refine_ls_R_factor_gt 0.0484
_refine_ls_shift/su_max 0.001
_refine_ls_shift/su_mean 0.000
_refine_ls_structure_factor_coef Fsqd
_refine_ls_weighting_details 'w=1/[\s^2^(Fo^2^)+(0.0690P)^2^+3.0344P] where P=(Fo^2^+2Fc^2^)/3'
_refine_ls_weighting_scheme calc
_refine_ls_wR_factor_gt 0.1243
_refine_ls_wR_factor_ref 0.1340
_reflns_Friedel_coverage 0.000
_reflns_number_gt 19582
_reflns_number_total 25380
_reflns_threshold_expression 'I > 2\s(I)'
_cod_data_source_file ja408827d_si_002_2.cif
_cod_data_source_block 14a
_cod_depositor_comments
;

2023-09-06
Z value and formula fixed to values more according to usual
chemical conventions.                 miguel
;
_cod_original_formula_sum 'C36 H102 Cu2 F12 N2 Na6 O33 P2 S12'
_cod_original_formula_weight 2030.87
_cod_original_formula_moiety 'C36 H96 Cu2 N2 Na6 O30 S12, 2(F6 P), 3(H2 O)'
_cod_original_formula_units_Z 2
_cod_database_code 4121277
_olex2_refinement_description
;
1. Fixed Uiso
 At 1.2 times of:
  All C(H,H) groups
2. Restrained distances
 O15W-H15A = O15W-H15B
 0.99 with sigma of 0.01
 H15B-H15A
 1.585 with sigma of 0.01
 O5W-H5WA = O5W-H5WB
 0.99 with sigma of 0.01
 H5WA-H5WB
 1.585 with sigma of 0.01
 O13W-H13B = O13W-H13A
 0.99 with sigma of 0.01
 H13B-H13A
 1.585 with sigma of 0.01
 O2W-H2WB = O2W-H2WA
 0.99 with sigma of 0.01
 H2WB-H2WA
 1.585 with sigma of 0.01
 O12W-H12A = O12W-H12B
 0.99 with sigma of 0.01
 H12A-H12B
 1.585 with sigma of 0.01
 O14W-H14E = O14W-H14F
 0.99 with sigma of 0.01
 H14F-H14E
 1.585 with sigma of 0.01
 O7W-H7WB = O7W-H7WA
 0.99 with sigma of 0.01
 H7WB-H7WA
 1.585 with sigma of 0.01
 O1W-H1WA = O1W-H1WB
 0.99 with sigma of 0.01
 H1WB-H1WA
 1.585 with sigma of 0.01
 O11W-H11B = O11W-H11A
 0.99 with sigma of 0.01
 H11B-H11A
 1.585 with sigma of 0.01
 O4W-H4WA
 0.99 with sigma of 0.01
 O4W-H4WB
 0.99 with sigma of 0.01
 H4WA-H4WB
 1.59 with sigma of 0.01
 O7B-H4WB
 1.92 with sigma of 0.01
 O6-H4WA
 1.77 with sigma of 0.01
 O3W-H3WA
 0.99 with sigma of 0.01
 H3WA-Na2
 2.75 with sigma of 0.01
 O3W-H3WA
 0.99 with sigma of 0.01
 O6W-H6WB = O6W-H6WA
 0.99 with sigma of 0.01
 H6WA-H6WB
 1.585 with sigma of 0.01
 O3W-H3WB
 0.99 with sigma of 0.01
 H3WA-H3WB
 1.585 with sigma of 0.01
 Na1-H3WB
 2.7 with sigma of 0.01
 O2B-H6WA
 1.733 with sigma of 0.02
 H3WB_$4-H3WB_$3
 1.99 with sigma of 0.01
 O8W-H8WA
 0.985 with sigma of 0.01
 O8W-H8WB
 0.985 with sigma of 0.01
 H8WB-H8WA
 1.555 with sigma of 0.01
 O10W-H10B = O10W-H10A
 0.99 with sigma of 0.01
 H10B-H10A
 1.585 with sigma of 0.01
 O9W-H9WA = O9W-H9WB
 0.985 with sigma of 0.01
 H9WA-H9WB
 1.555 with sigma of 0.01
3. Uiso/Uaniso restraints and constraints
Uiso(H3WB) = Uiso(H3WA)
Uiso(H9WA) = Uiso(H9WB)
4. others
 Fixed Uiso: H6WA(0.02018) H6WB(0.02018) H9WA(0.02296) H9WB(0.02296)
;
_shelx_estimated_absorpt_t_max 0.733
_shelx_estimated_absorpt_t_min 0.494
_shelx_space_group_comment
;
The symmetry employed for this shelxl refinement is uniquely defined
by the following loop, which should always be used as a source of
symmetry information in preference to the above space-group names.
They are only intended as comments.
;
_shelxl_version_number 2013-4

loop_
_space_group_symop_operation_xyz
'x, y, z'
'-x, -y, -z'

loop_
_atom_site_label
_atom_site_type_symbol
_atom_site_fract_x
_atom_site_fract_y
_atom_site_fract_z
_atom_site_U_iso_or_equiv
_atom_site_adp_type
_atom_site_occupancy
_atom_site_site_symmetry_order
_atom_site_calc_flag
_atom_site_refinement_flags_posn
_atom_site_refinement_flags_adp
_atom_site_disorder_assembly
_atom_site_disorder_group
Cu1 Cu -0.32201(2) -0.16242(2) 0.02334(2) 0.01471(6) Uani 1 1 d . . . .
Cu1B Cu 0.31959(2) 0.16033(2) 0.47736(2) 0.01434(6) Uani 1 1 d . . . .
S1 S -0.49975(5) -0.14273(5) 0.03227(2) 0.01515(9) Uani 1 1 d . . . .
S4 S -0.49637(5) -0.39052(5) 0.17614(2) 0.01463(9) Uani 1 1 d . . . .
S5 S 0.03970(5) -0.06976(5) 0.17399(2) 0.01546(9) Uani 1 1 d . . . .
S6B S -0.04251(5) 0.06823(5) 0.32590(2) 0.01663(9) Uani 1 1 d . . . .
S3B S 0.32329(5) 0.35151(5) 0.46728(2) 0.01529(9) Uani 1 1 d . . . .
S1B S 0.49912(5) 0.14616(5) 0.46593(2) 0.01486(9) Uani 1 1 d . . . .
S4B S 0.47299(5) 0.40633(5) 0.32892(2) 0.01592(9) Uani 1 1 d . . . .
S2B S 0.12087(5) -0.02684(5) 0.46656(2) 0.01471(9) Uani 1 1 d . . . .
S2 S -0.33165(5) -0.35545(5) 0.03462(2) 0.01541(9) Uani 1 1 d . . . .
S3 S -0.12057(5) 0.02145(5) 0.03465(2) 0.01518(9) Uani 1 1 d . . . .
S6 S -0.28785(5) 0.14350(5) 0.17265(2) 0.01632(9) Uani 1 1 d . . . .
S5B S 0.29525(5) -0.13434(5) 0.32877(2) 0.01737(10) Uani 1 1 d . . . .
Na3 Na -0.21851(9) -0.09476(9) 0.22723(3) 0.02332(18) Uani 1 1 d . . . .
Na5 Na 0.30654(9) -0.08671(9) 0.23072(3) 0.02051(17) Uani 1 1 d . . . .
Na4 Na 0.22466(9) 0.09966(8) 0.28279(3) 0.02078(17) Uani 1 1 d . . . .
Na1 Na 0.31339(10) 0.38029(9) 0.24210(3) 0.02472(19) Uani 1 1 d D . . .
Na6 Na -0.28882(10) -0.40393(9) 0.26062(3) 0.0271(2) Uani 1 1 d . . . .
Na2 Na 0.35977(12) 0.68473(10) 0.25236(3) 0.0335(2) Uani 1 1 d D . . .
O3B O 0.33387(15) 0.30978(15) 0.31754(5) 0.0219(3) Uani 1 1 d . . . .
O3 O -0.56886(17) -0.42847(15) 0.21159(5) 0.0223(3) Uani 1 1 d . . . .
O1 O -0.35745(15) -0.29861(16) 0.19029(5) 0.0241(3) Uani 1 1 d . . . .
O6 O -0.04686(15) -0.01895(15) 0.18187(5) 0.0202(3) Uani 1 1 d D . . .
O5 O 0.10853(15) -0.08273(16) 0.21368(5) 0.0210(3) Uani 1 1 d . . . .
O5B O 0.2518(2) -0.2300(2) 0.29255(6) 0.0372(5) Uani 1 1 d . . . .
O6B O 0.40782(16) -0.12251(17) 0.35781(5) 0.0238(3) Uani 1 1 d . . . .
O4B O 0.32002(18) -0.00994(19) 0.31515(6) 0.0327(4) Uani 1 1 d . . . .
O9B O 0.04378(15) 0.01463(15) 0.32121(5) 0.0210(3) Uani 1 1 d . . . .
O7B O -0.10080(16) 0.08512(16) 0.28509(5) 0.0226(3) Uani 1 1 d D . . .
O8B O -0.14211(15) -0.00842(16) 0.35131(5) 0.0233(3) Uani 1 1 d . . . .
O1B O 0.53003(17) 0.45215(17) 0.29118(5) 0.0267(4) Uani 1 1 d . . . .
O10W O -0.0897(2) -0.20776(19) 0.26141(6) 0.0392(5) Uani 1 1 d D . . .
O9W O -0.3057(2) -0.2234(2) 0.28991(7) 0.0449(5) Uani 1 1 d D . A 2
O13W O -0.3204(3) -0.5457(2) 0.20200(7) 0.0497(6) Uani 1 1 d D . . .
O12W O -0.16372(18) -0.49382(17) 0.29639(6) 0.0289(4) Uani 1 1 d D . . .
O3W O 0.2075(2) 0.47961(19) 0.27263(7) 0.0406(5) Uani 1 1 d D . . .
O4W O 0.11173(17) 0.19651(16) 0.23931(5) 0.0265(3) Uani 1 1 d D . . .
O1W O 0.32221(19) 0.26735(17) 0.18179(5) 0.0296(4) Uani 1 1 d D . . .
O2B O 0.49484(18) 0.51124(16) 0.35907(5) 0.0265(3) Uani 1 1 d D . . .
O5W O 0.40059(16) 0.14760(16) 0.24446(5) 0.0239(3) Uani 1 1 d D . . .
O15W O 0.50719(16) -0.09488(16) 0.24626(5) 0.0231(3) Uani 1 1 d D . . .
O11W O 0.19473(18) -0.31351(17) 0.20307(6) 0.0303(4) Uani 1 1 d D . . .
O6W O 0.4597(2) 0.6923(2) 0.31979(6) 0.0418(5) Uani 1 1 d D . . .
O2W O 0.34739(18) -0.05372(18) 0.16152(6) 0.0287(4) Uani 1 1 d D . . .
O4 O 0.13038(15) 0.00603(16) 0.14602(5) 0.0228(3) Uani 1 1 d . . . .
O7 O -0.31225(16) 0.02397(16) 0.19114(5) 0.0223(3) Uani 1 1 d . . . .
O9 O -0.23932(18) 0.25250(16) 0.20516(5) 0.0269(4) Uani 1 1 d . . . .
O8 O -0.40107(16) 0.12677(18) 0.14322(5) 0.0260(3) Uani 1 1 d . . . .
O2 O -0.51694(15) -0.50236(14) 0.14960(5) 0.0195(3) Uani 1 1 d . . . .
N1B N 0.35656(16) 0.18247(16) 0.54433(5) 0.0147(3) Uani 1 1 d . . . .
N1 N -0.35615(16) -0.18469(16) -0.04369(5) 0.0144(3) Uani 1 1 d . . . .
C12 C -0.5639(2) -0.3111(2) 0.14470(7) 0.0168(4) Uani 1 1 d . . . .
H12C H -0.652(3) -0.367(3) 0.1403(9) 0.020 Uiso 1 1 d . U . .
H12D H -0.555(3) -0.241(3) 0.1616(9) 0.020 Uiso 1 1 d . U . .
C11 C -0.5080(2) -0.2746(2) 0.10417(6) 0.0173(4) Uani 1 1 d . . . .
H11C H -0.537(3) -0.351(3) 0.0872(9) 0.021 Uiso 1 1 d . U . .
H11D H -0.414(3) -0.238(3) 0.1109(9) 0.021 Uiso 1 1 d . U . .
C10 C -0.5494(2) -0.1838(2) 0.08320(6) 0.0173(4) Uani 1 1 d . . . .
H10C H -0.511(3) -0.101(3) 0.1008(9) 0.021 Uiso 1 1 d . U . .
H10D H -0.643(3) -0.217(3) 0.0808(9) 0.021 Uiso 1 1 d . U . .
C18B C 0.0578(2) 0.2237(2) 0.35382(7) 0.0186(4) Uani 1 1 d . . . .
H18A H 0.119(3) 0.274(3) 0.3379(9) 0.022 Uiso 1 1 d . U . .
H18B H -0.001(3) 0.258(3) 0.3569(9) 0.022 Uiso 1 1 d . U . .
C17B C 0.1262(2) 0.2171(2) 0.39687(7) 0.0193(4) Uani 1 1 d . . . .
H17A H 0.063(3) 0.179(3) 0.4145(9) 0.023 Uiso 1 1 d . U . .
H17B H 0.154(3) 0.158(3) 0.3925(9) 0.023 Uiso 1 1 d . U . .
C16B C 0.2354(2) 0.3508(2) 0.41623(7) 0.0170(4) Uani 1 1 d . . . .
H16A H 0.202(3) 0.402(3) 0.4204(9) 0.020 Uiso 1 1 d . U . .
H16B H 0.302(3) 0.387(3) 0.3982(9) 0.020 Uiso 1 1 d . U . .
C10B C 0.5450(2) 0.1919(2) 0.41473(7) 0.0165(4) Uani 1 1 d . . . .
H10E H 0.633(3) 0.223(3) 0.4169(9) 0.020 Uiso 1 1 d . U . .
H10F H 0.504(3) 0.113(3) 0.3970(9) 0.020 Uiso 1 1 d . U . .
C11B C 0.5011(2) 0.2837(2) 0.39650(7) 0.0181(4) Uani 1 1 d . . . .
H11E H 0.529(3) 0.353(3) 0.4157(9) 0.022 Uiso 1 1 d . U . .
H11F H 0.399(3) 0.237(3) 0.3901(9) 0.022 Uiso 1 1 d . U . .
C12B C 0.5507(2) 0.3268(2) 0.35531(7) 0.0190(4) Uani 1 1 d . . . .
H12E H 0.535(3) 0.260(3) 0.3335(9) 0.023 Uiso 1 1 d . U . .
H12F H 0.634(3) 0.384(3) 0.3584(9) 0.023 Uiso 1 1 d . U . .
C1B C 0.6219(2) 0.2890(2) 0.50079(7) 0.0192(4) Uani 1 1 d . . . .
H1BA H 0.703(3) 0.301(3) 0.4983(9) 0.023 Uiso 1 1 d . U . .
H1BB H 0.611(3) 0.359(3) 0.4923(9) 0.023 Uiso 1 1 d . U . .
C2B C 0.6047(2) 0.2697(2) 0.54660(7) 0.0198(4) Uani 1 1 d . . . .
H2BA H 0.684(3) 0.332(3) 0.5629(9) 0.024 Uiso 1 1 d . U . .
H2BB H 0.594(3) 0.191(3) 0.5530(9) 0.024 Uiso 1 1 d . U . .
C3B C 0.4950(2) 0.2855(2) 0.56075(7) 0.0187(4) Uani 1 1 d . . . .
H3BA H 0.509(3) 0.295(3) 0.5913(9) 0.022 Uiso 1 1 d . U . .
H3BB H 0.506(3) 0.364(3) 0.5514(9) 0.022 Uiso 1 1 d . U . .
C9B C 0.2678(2) 0.2201(2) 0.56185(7) 0.0192(4) Uani 1 1 d . . . .
H9BA H 0.291(3) 0.229(3) 0.5904(10) 0.023 Uiso 1 1 d . U . .
H9BB H 0.183(3) 0.149(3) 0.5554(9) 0.023 Uiso 1 1 d . U . .
C8B C 0.2689(2) 0.3422(2) 0.54803(7) 0.0203(4) Uani 1 1 d . . . .
H8BA H 0.357(3) 0.414(3) 0.5536(9) 0.024 Uiso 1 1 d . U . .
H8BB H 0.214(3) 0.356(3) 0.5644(9) 0.024 Uiso 1 1 d . U . .
C7B C 0.2088(2) 0.3348(2) 0.50217(7) 0.0192(4) Uani 1 1 d . . . .
H7BA H 0.192(3) 0.400(3) 0.5015(9) 0.023 Uiso 1 1 d . U . .
H7BB H 0.127(3) 0.257(3) 0.4934(9) 0.023 Uiso 1 1 d . U . .
C6B C 0.3362(2) 0.0602(2) 0.56150(7) 0.0189(4) Uani 1 1 d . . . .
H6BA H 0.352(3) 0.078(3) 0.5919(9) 0.023 Uiso 1 1 d . U . .
H6BB H 0.406(3) 0.051(3) 0.5537(9) 0.023 Uiso 1 1 d . U . .
C5B C 0.2019(2) -0.0608(2) 0.54762(7) 0.0200(4) Uani 1 1 d . . . .
H5BA H 0.199(3) -0.128(3) 0.5632(9) 0.024 Uiso 1 1 d . U . .
H5BB H 0.134(3) -0.045(3) 0.5529(9) 0.024 Uiso 1 1 d . U . .
C4B C 0.1712(2) -0.1180(2) 0.50188(7) 0.0193(4) Uani 1 1 d . . . .
H4BA H 0.103(3) -0.203(3) 0.4995(9) 0.023 Uiso 1 1 d . U . .
H4BB H 0.249(3) -0.115(3) 0.4936(9) 0.023 Uiso 1 1 d . U . .
C13B C 0.0814(2) -0.1201(2) 0.41601(7) 0.0170(4) Uani 1 1 d . . . .
H13C H 0.031(3) -0.208(3) 0.4192(9) 0.020 Uiso 1 1 d . U . .
H13D H 0.026(3) -0.101(3) 0.3970(9) 0.020 Uiso 1 1 d . U . .
C14B C 0.2011(2) -0.0938(2) 0.39677(7) 0.0178(4) Uani 1 1 d . . . .
H14A H 0.261(3) -0.102(3) 0.4164(9) 0.021 Uiso 1 1 d . U . .
H14B H 0.239(3) -0.013(3) 0.3890(9) 0.021 Uiso 1 1 d . U . .
C15B C 0.1644(2) -0.1870(2) 0.35762(7) 0.0180(4) Uani 1 1 d . . . .
H15C H 0.090(3) -0.193(3) 0.3388(9) 0.022 Uiso 1 1 d . U . .
H15D H 0.147(3) -0.270(3) 0.3638(9) 0.022 Uiso 1 1 d . U . .
C15 C -0.0645(2) -0.2273(2) 0.14773(7) 0.0174(4) Uani 1 1 d . . . .
H15E H -0.008(3) -0.264(3) 0.1454(9) 0.021 Uiso 1 1 d . U . .
H15F H -0.124(3) -0.276(3) 0.1644(9) 0.021 Uiso 1 1 d . U . .
C14 C -0.1349(2) -0.2219(2) 0.10490(7) 0.0187(4) Uani 1 1 d . . . .
H14C H -0.164(3) -0.160(3) 0.1106(9) 0.022 Uiso 1 1 d . U . .
H14D H -0.070(3) -0.187(3) 0.0856(9) 0.022 Uiso 1 1 d . U . .
C13 C -0.2465(2) -0.3550(2) 0.08625(6) 0.0163(4) Uani 1 1 d . . . .
H13E H -0.310(3) -0.385(3) 0.1036(9) 0.020 Uiso 1 1 d . U . .
H13F H -0.216(3) -0.411(3) 0.0828(9) 0.020 Uiso 1 1 d . U . .
C4 C -0.2161(2) -0.3423(2) 0.00067(7) 0.0198(4) Uani 1 1 d . . . .
H4A H -0.135(3) -0.263(3) 0.0088(9) 0.024 Uiso 1 1 d . U . .
H4B H -0.199(3) -0.407(3) 0.0031(9) 0.024 Uiso 1 1 d . U . .
C5 C -0.2729(2) -0.3482(2) -0.04556(7) 0.0206(4) Uani 1 1 d . . . .
H5A H -0.215(3) -0.362(3) -0.0616(9) 0.025 Uiso 1 1 d . U . .
H5B H -0.359(3) -0.419(3) -0.0502(9) 0.025 Uiso 1 1 d . U . .
C6 C -0.2665(2) -0.2239(2) -0.05972(7) 0.0198(4) Uani 1 1 d . . . .
H6A H -0.177(3) -0.152(3) -0.0505(9) 0.024 Uiso 1 1 d . U . .
H6B H -0.284(3) -0.230(3) -0.0898(10) 0.024 Uiso 1 1 d . U . .
C3 C -0.4943(2) -0.2855(2) -0.06155(7) 0.0194(4) Uani 1 1 d . . . .
H3A H -0.507(3) -0.370(3) -0.0524(9) 0.023 Uiso 1 1 d . U . .
H3B H -0.508(3) -0.295(3) -0.0927(9) 0.023 Uiso 1 1 d . U . .
C2 C -0.6037(2) -0.2677(2) -0.04826(7) 0.0199(4) Uani 1 1 d . . . .
H2A H -0.679(3) -0.329(3) -0.0652(9) 0.024 Uiso 1 1 d . U . .
H2B H -0.591(3) -0.186(3) -0.0542(9) 0.024 Uiso 1 1 d . U . .
C1 C -0.6225(2) -0.2861(2) -0.00239(7) 0.0192(4) Uani 1 1 d . . . .
H1A H -0.614(3) -0.362(3) 0.0061(9) 0.023 Uiso 1 1 d . U . .
H1B H -0.705(3) -0.300(3) -0.0008(9) 0.023 Uiso 1 1 d . U . .
C9 C -0.3318(2) -0.0614(2) -0.06083(7) 0.0193(4) Uani 1 1 d . . . .
H9A H -0.395(3) -0.044(3) -0.0515(9) 0.023 Uiso 1 1 d . U . .
H9B H -0.353(3) -0.082(3) -0.0911(10) 0.023 Uiso 1 1 d . U . .
C8 C -0.1967(2) 0.0579(2) -0.04660(7) 0.0199(4) Uani 1 1 d . . . .
H8A H -0.193(3) 0.126(3) -0.0632(9) 0.024 Uiso 1 1 d . U . .
H8B H -0.133(3) 0.041(3) -0.0507(9) 0.024 Uiso 1 1 d . U . .
C7 C -0.1658(2) 0.1152(2) -0.00077(7) 0.0195(4) Uani 1 1 d . . . .
H7A H -0.237(3) 0.119(3) 0.0075(9) 0.023 Uiso 1 1 d . U . .
H7B H -0.096(3) 0.197(3) 0.0029(9) 0.023 Uiso 1 1 d . U . .
C16 C -0.0802(2) 0.1142(2) 0.08531(6) 0.0168(4) Uani 1 1 d . . . .
H16C H -0.029(3) 0.086(3) 0.1035(9) 0.020 Uiso 1 1 d . U . .
H16D H -0.037(3) 0.197(3) 0.0816(9) 0.020 Uiso 1 1 d . U . .
C17 C -0.1991(2) 0.0903(2) 0.10492(7) 0.0180(4) Uani 1 1 d . . . .
H17C H -0.260(3) 0.100(3) 0.0851(9) 0.022 Uiso 1 1 d . U . .
H17D H -0.243(3) 0.006(3) 0.1127(9) 0.022 Uiso 1 1 d . U . .
C18 C -0.1580(2) 0.1852(2) 0.14394(7) 0.0172(4) Uani 1 1 d . . . .
H18C H -0.132(3) 0.268(3) 0.1367(9) 0.021 Uiso 1 1 d . U . .
H18D H -0.085(3) 0.189(3) 0.1634(9) 0.021 Uiso 1 1 d . U . .
P2 P 0.04755(5) 0.52845(5) 0.58531(2) 0.01964(11) Uani 1 1 d . . . .
F1 F 0.09257(15) 0.44086(14) 0.61306(5) 0.0283(3) Uani 1 1 d . . . .
F2 F -0.05685(16) 0.40251(16) 0.55456(5) 0.0393(4) Uani 1 1 d . . . .
F3 F 0.15147(15) 0.65288(15) 0.61705(5) 0.0358(4) Uani 1 1 d . . . .
F4 F 0.15672(16) 0.55369(16) 0.55718(5) 0.0367(4) Uani 1 1 d . . . .
F5 F -0.06114(16) 0.50142(16) 0.61429(6) 0.0352(4) Uani 1 1 d . . . .
F6 F 0.00365(17) 0.61544(17) 0.55844(6) 0.0387(4) Uani 1 1 d . . . .
P3 P 0.04189(5) 0.52448(5) 0.08327(2) 0.01882(11) Uani 1 1 d . . . .
F7 F -0.05745(18) 0.39085(16) 0.05566(6) 0.0443(4) Uani 1 1 d . . . .
F8 F -0.01365(17) 0.59809(17) 0.05390(6) 0.0402(4) Uani 1 1 d . . . .
F9 F -0.06502(16) 0.49840(16) 0.11282(6) 0.0365(4) Uani 1 1 d . . . .
F10 F 0.09912(16) 0.45278(15) 0.11371(5) 0.0356(4) Uani 1 1 d . . . .
F11 F 0.15064(17) 0.55225(17) 0.05480(6) 0.0391(4) Uani 1 1 d . . . .
F12 F 0.14176(15) 0.65969(14) 0.11177(5) 0.0307(3) Uani 1 1 d . . . .
O7W O 0.64187(17) 1.03560(18) 0.32638(5) 0.0261(3) Uani 1 1 d D . . .
O14W O 0.67009(17) 0.24025(16) 0.28032(5) 0.0258(3) Uani 1 1 d D . . .
O8W O 0.9894(2) 0.4913(2) 0.23875(8) 0.0451(5) Uani 1 1 d D . . .
H15A H 0.552(3) -0.054(3) 0.2748(4) 0.046(9) Uiso 1 1 d D . . .
H15B H 0.563(3) -0.046(3) 0.2265(7) 0.057(11) Uiso 1 1 d D . . .
H5WA H 0.378(3) 0.194(3) 0.2233(10) 0.073(13) Uiso 1 1 d D . . .
H5WB H 0.4936(13) 0.197(3) 0.2560(11) 0.076(13) Uiso 1 1 d D . . .
H13A H -0.320(3) -0.627(2) 0.1976(11) 0.062(11) Uiso 1 1 d D . . .
H13B H -0.376(4) -0.541(4) 0.1773(9) 0.090(15) Uiso 1 1 d D . . .
H2WA H 0.4327(16) 0.013(3) 0.1557(12) 0.065(13) Uiso 1 1 d D . . .
H2WB H 0.280(2) -0.036(4) 0.1466(12) 0.067(13) Uiso 1 1 d D . . .
H12A H -0.235(3) -0.5839(16) 0.2930(10) 0.072(13) Uiso 1 1 d D . . .
H12B H -0.127(3) -0.470(3) 0.3264(4) 0.062(11) Uiso 1 1 d D . . .
H14E H 0.707(4) 0.232(3) 0.2561(7) 0.067(12) Uiso 1 1 d D . . .
H14F H 0.674(3) 0.181(3) 0.3002(8) 0.052(10) Uiso 1 1 d D . . .
H7WA H 0.566(2) 0.985(4) 0.3404(12) 0.068(13) Uiso 1 1 d D . . .
H7WB H 0.715(3) 1.027(5) 0.3411(14) 0.12(2) Uiso 1 1 d D . . .
H1WA H 0.255(3) 0.186(2) 0.1656(10) 0.092(16) Uiso 1 1 d D . . .
H1WB H 0.363(3) 0.333(2) 0.1628(9) 0.071(13) Uiso 1 1 d D . . .
H10A H -0.028(3) -0.189(4) 0.2415(11) 0.093(17) Uiso 1 1 d D . . .
H10B H -0.045(4) -0.140(3) 0.2853(9) 0.091(16) Uiso 1 1 d D . . .
H11A H 0.181(3) -0.325(3) 0.1723(3) 0.060(11) Uiso 1 1 d D . . .
H11B H 0.116(2) -0.380(3) 0.2123(9) 0.074(13) Uiso 1 1 d D . . .
H4WA H 0.065(3) 0.125(2) 0.2162(8) 0.060(12) Uiso 1 1 d D . . .
H4WB H 0.047(3) 0.186(2) 0.2573(11) 0.094(17) Uiso 1 1 d D . . .
H3WA H 0.239(4) 0.494(2) 0.3033(3) 0.143(17) Uiso 1 1 d D . . .
H3WB H 0.1180(8) 0.4062(19) 0.2668(9) 0.143(17) Uiso 1 1 d D . . .
H6WA H 0.477(2) 0.6364(19) 0.3391(6) 0.020 Uiso 1 1 d D U . .
H6WB H 0.438(2) 0.747(2) 0.3374(6) 0.020 Uiso 1 1 d D U . .
H8WA H 0.959(5) 0.512(5) 0.2633(12) 0.16(3) Uiso 1 1 d D . . .
H8WB H 0.917(3) 0.406(2) 0.2264(14) 0.108(18) Uiso 1 1 d D . . .
H9WA H -0.3866(15) -0.273(2) 0.3034(7) 0.023 Uiso 1 1 d D U . .
H9WB H -0.2480(18) -0.1498(17) 0.3117(6) 0.023 Uiso 1 1 d D U . .

loop_
_atom_site_aniso_label
_atom_site_aniso_U_11
_atom_site_aniso_U_22
_atom_site_aniso_U_33
_atom_site_aniso_U_23
_atom_site_aniso_U_13
_atom_site_aniso_U_12
Cu1 0.01625(11) 0.01641(11) 0.01239(11) 0.00201(9) 0.00269(9) 0.00876(9)
Cu1B 0.01554(11) 0.01574(11) 0.01264(11) 0.00171(9) 0.00251(9) 0.00846(9)
S1 0.0169(2) 0.0177(2) 0.0138(2) 0.00520(17) 0.00468(17) 0.01031(18)
S4 0.0176(2) 0.0144(2) 0.0117(2) 0.00201(16) 0.00120(16) 0.00821(18)
S5 0.0145(2) 0.0175(2) 0.0130(2) 0.00055(17) -0.00006(16) 0.00759(18)
S6B 0.0174(2) 0.0209(2) 0.0130(2) 0.00091(17) 0.00207(17) 0.01076(19)
S3B 0.0159(2) 0.0151(2) 0.0151(2) 0.00072(17) 0.00083(17) 0.00835(18)
S1B 0.0162(2) 0.0165(2) 0.0145(2) 0.00421(17) 0.00415(16) 0.00969(18)
S4B 0.0190(2) 0.0159(2) 0.0127(2) 0.00353(16) 0.00273(17) 0.00847(18)
S2B 0.0150(2) 0.0163(2) 0.0135(2) 0.00000(16) 0.00379(16) 0.00799(17)
S2 0.0154(2) 0.0150(2) 0.0149(2) 0.00068(17) -0.00018(17) 0.00756(18)
S3 0.0150(2) 0.0166(2) 0.0143(2) 0.00043(17) 0.00394(16) 0.00787(18)
S6 0.0183(2) 0.0179(2) 0.0144(2) 0.00157(17) 0.00534(17) 0.00966(19)
S5B 0.0216(2) 0.0220(2) 0.0126(2) 0.00426(18) 0.00677(18) 0.0129(2)
Na3 0.0216(4) 0.0211(4) 0.0237(5) -0.0025(3) -0.0009(3) 0.0094(4)
Na5 0.0225(4) 0.0232(4) 0.0184(4) 0.0037(3) 0.0045(3) 0.0130(4)
Na4 0.0222(4) 0.0190(4) 0.0241(5) 0.0053(3) 0.0060(3) 0.0119(3)
Na1 0.0290(5) 0.0196(4) 0.0201(4) 0.0034(3) 0.0030(4) 0.0082(4)
Na6 0.0329(5) 0.0229(4) 0.0256(5) 0.0043(4) 0.0099(4) 0.0128(4)
Na2 0.0532(7) 0.0247(5) 0.0319(6) 0.0095(4) 0.0225(5) 0.0224(5)
O3B 0.0194(7) 0.0218(7) 0.0230(8) 0.0025(6) 0.0018(6) 0.0097(6)
O3 0.0349(9) 0.0211(7) 0.0140(7) 0.0065(6) 0.0092(6) 0.0149(7)
O1 0.0194(7) 0.0219(8) 0.0258(8) -0.0024(6) -0.0040(6) 0.0086(6)
O6 0.0204(7) 0.0217(7) 0.0199(7) -0.0022(6) -0.0006(6) 0.0127(6)
O5 0.0188(7) 0.0276(8) 0.0155(7) 0.0013(6) -0.0020(5) 0.0119(6)
O5B 0.0391(10) 0.0495(12) 0.0216(9) -0.0111(8) 0.0092(8) 0.0208(9)
O6B 0.0232(8) 0.0360(9) 0.0201(8) 0.0092(7) 0.0055(6) 0.0201(7)
O4B 0.0321(9) 0.0396(10) 0.0420(11) 0.0284(9) 0.0197(8) 0.0254(8)
O9B 0.0221(7) 0.0231(7) 0.0218(8) -0.0006(6) 0.0031(6) 0.0146(6)
O7B 0.0257(8) 0.0295(8) 0.0130(7) 0.0020(6) -0.0002(6) 0.0149(7)
O8B 0.0203(7) 0.0292(8) 0.0193(8) 0.0050(6) 0.0059(6) 0.0107(7)
O1B 0.0309(9) 0.0343(9) 0.0183(8) 0.0140(7) 0.0097(6) 0.0170(7)
O10W 0.0428(11) 0.0297(10) 0.0290(10) -0.0014(8) 0.0123(9) 0.0044(8)
O9W 0.0454(12) 0.0402(12) 0.0411(12) -0.0058(9) 0.0045(10) 0.0164(10)
O13W 0.0743(16) 0.0647(15) 0.0328(11) -0.0134(10) -0.0138(10) 0.0584(14)
O12W 0.0308(9) 0.0291(9) 0.0238(9) 0.0019(7) 0.0035(7) 0.0131(8)
O3W 0.0584(13) 0.0296(10) 0.0416(12) 0.0109(8) 0.0244(10) 0.0235(10)
O4W 0.0271(8) 0.0232(8) 0.0216(8) -0.0032(6) 0.0033(7) 0.0072(7)
O1W 0.0361(10) 0.0233(8) 0.0203(8) 0.0022(6) 0.0027(7) 0.0085(7)
O2B 0.0397(10) 0.0206(8) 0.0202(8) 0.0002(6) 0.0023(7) 0.0165(7)
O5W 0.0262(8) 0.0248(8) 0.0193(8) 0.0042(6) 0.0045(6) 0.0114(7)
O15W 0.0274(8) 0.0256(8) 0.0172(7) 0.0058(6) 0.0058(6) 0.0132(7)
O11W 0.0350(10) 0.0265(9) 0.0251(9) 0.0009(7) 0.0105(7) 0.0108(8)
O6W 0.0601(14) 0.0509(12) 0.0296(10) 0.0043(9) 0.0055(9) 0.0399(11)
O2W 0.0285(9) 0.0364(10) 0.0228(8) 0.0095(7) 0.0089(7) 0.0160(8)
O4 0.0200(7) 0.0236(8) 0.0189(7) 0.0038(6) 0.0036(6) 0.0063(6)
O7 0.0274(8) 0.0229(7) 0.0214(8) 0.0084(6) 0.0105(6) 0.0144(7)
O9 0.0320(9) 0.0247(8) 0.0221(8) -0.0051(6) 0.0105(7) 0.0114(7)
O8 0.0210(8) 0.0365(9) 0.0245(8) 0.0084(7) 0.0043(6) 0.0171(7)
O2 0.0256(8) 0.0167(7) 0.0159(7) -0.0002(5) 0.0027(6) 0.0105(6)
N1B 0.0147(7) 0.0160(7) 0.0137(7) 0.0021(6) 0.0025(6) 0.0079(6)
N1 0.0148(7) 0.0164(7) 0.0122(7) 0.0019(6) 0.0019(6) 0.0079(6)
C12 0.0175(9) 0.0210(9) 0.0154(9) 0.0062(7) 0.0049(7) 0.0116(8)
C11 0.0221(10) 0.0211(9) 0.0141(9) 0.0060(7) 0.0057(7) 0.0142(8)
C10 0.0223(10) 0.0220(10) 0.0140(9) 0.0060(7) 0.0076(7) 0.0147(8)
C18B 0.0217(10) 0.0208(9) 0.0150(9) 0.0011(7) 0.0006(7) 0.0125(8)
C17B 0.0205(10) 0.0206(10) 0.0155(9) 0.0029(7) 0.0010(7) 0.0098(8)
C16B 0.0196(9) 0.0168(9) 0.0162(9) 0.0027(7) 0.0015(7) 0.0107(8)
C10B 0.0182(9) 0.0197(9) 0.0160(9) 0.0046(7) 0.0057(7) 0.0120(8)
C11B 0.0238(10) 0.0196(9) 0.0159(9) 0.0062(7) 0.0074(8) 0.0133(8)
C12B 0.0196(10) 0.0243(10) 0.0176(10) 0.0075(8) 0.0064(7) 0.0134(8)
C1B 0.0164(9) 0.0218(10) 0.0166(9) 0.0031(8) 0.0025(7) 0.0075(8)
C2B 0.0166(9) 0.0251(10) 0.0155(9) 0.0017(8) -0.0005(7) 0.0097(8)
C3B 0.0173(9) 0.0193(9) 0.0149(9) -0.0016(7) 0.0001(7) 0.0063(8)
C9B 0.0220(10) 0.0258(10) 0.0148(9) 0.0033(8) 0.0061(7) 0.0148(9)
C8B 0.0264(11) 0.0220(10) 0.0166(10) -0.0023(8) 0.0020(8) 0.0159(9)
C7B 0.0206(10) 0.0256(10) 0.0166(9) 0.0012(8) 0.0030(7) 0.0155(9)
C6B 0.0221(10) 0.0201(9) 0.0151(9) 0.0045(7) 0.0016(7) 0.0114(8)
C5B 0.0238(10) 0.0197(10) 0.0151(9) 0.0054(7) 0.0057(8) 0.0090(8)
C4B 0.0238(10) 0.0169(9) 0.0174(10) 0.0032(7) 0.0050(8) 0.0100(8)
C13B 0.0154(9) 0.0190(9) 0.0157(9) -0.0020(7) 0.0031(7) 0.0079(8)
C14B 0.0175(9) 0.0202(9) 0.0151(9) -0.0022(7) 0.0034(7) 0.0089(8)
C15B 0.0201(9) 0.0185(9) 0.0145(9) 0.0007(7) 0.0073(7) 0.0080(8)
C15 0.0181(9) 0.0161(9) 0.0157(9) -0.0001(7) -0.0015(7) 0.0080(8)
C14 0.0192(9) 0.0171(9) 0.0152(9) 0.0000(7) -0.0020(7) 0.0069(8)
C13 0.0168(9) 0.0163(9) 0.0151(9) 0.0019(7) -0.0007(7) 0.0087(7)
C4 0.0210(10) 0.0247(10) 0.0183(10) 0.0007(8) 0.0023(8) 0.0151(9)
C5 0.0266(11) 0.0230(10) 0.0153(9) -0.0028(8) 0.0015(8) 0.0154(9)
C6 0.0226(10) 0.0261(10) 0.0143(9) 0.0023(8) 0.0058(7) 0.0143(9)
C3 0.0194(9) 0.0212(10) 0.0144(9) -0.0015(7) 0.0004(7) 0.0084(8)
C2 0.0157(9) 0.0252(10) 0.0158(9) 0.0023(8) -0.0007(7) 0.0089(8)
C1 0.0151(9) 0.0212(10) 0.0189(10) 0.0034(8) 0.0032(7) 0.0073(8)
C9 0.0232(10) 0.0185(9) 0.0161(9) 0.0061(7) 0.0022(8) 0.0103(8)
C8 0.0227(10) 0.0181(9) 0.0172(10) 0.0059(7) 0.0068(8) 0.0079(8)
C7 0.0227(10) 0.0179(9) 0.0186(10) 0.0039(8) 0.0053(8) 0.0101(8)
C16 0.0168(9) 0.0181(9) 0.0150(9) -0.0009(7) 0.0032(7) 0.0083(8)
C17 0.0172(9) 0.0217(10) 0.0148(9) -0.0013(7) 0.0037(7) 0.0093(8)
C18 0.0177(9) 0.0176(9) 0.0151(9) 0.0002(7) 0.0050(7) 0.0073(8)
P2 0.0172(2) 0.0180(2) 0.0243(3) 0.0028(2) 0.0034(2) 0.0092(2)
F1 0.0336(8) 0.0285(7) 0.0293(8) 0.0037(6) 0.0012(6) 0.0215(6)
F2 0.0359(9) 0.0306(8) 0.0373(9) -0.0080(7) -0.0111(7) 0.0108(7)
F3 0.0310(8) 0.0241(7) 0.0437(9) -0.0098(6) 0.0011(7) 0.0091(6)
F4 0.0362(8) 0.0408(9) 0.0403(9) 0.0093(7) 0.0207(7) 0.0210(7)
F5 0.0326(8) 0.0351(8) 0.0485(10) 0.0145(7) 0.0224(7) 0.0206(7)
F6 0.0421(9) 0.0398(9) 0.0459(10) 0.0201(8) 0.0098(8) 0.0280(8)
P3 0.0178(2) 0.0187(2) 0.0202(3) 0.0005(2) 0.00130(19) 0.0098(2)
F7 0.0405(9) 0.0284(8) 0.0487(11) -0.0153(7) -0.0096(8) 0.0106(7)
F8 0.0432(9) 0.0448(9) 0.0393(9) 0.0126(7) -0.0029(7) 0.0293(8)
F9 0.0304(8) 0.0366(8) 0.0489(10) 0.0116(7) 0.0218(7) 0.0176(7)
F10 0.0332(8) 0.0339(8) 0.0449(10) 0.0138(7) 0.0012(7) 0.0216(7)
F11 0.0426(9) 0.0434(9) 0.0395(9) 0.0054(7) 0.0237(8) 0.0234(8)
F12 0.0315(8) 0.0224(7) 0.0293(8) -0.0048(6) 0.0008(6) 0.0081(6)
O7W 0.0214(8) 0.0340(9) 0.0235(8) 0.0103(7) 0.0058(6) 0.0136(7)
O14W 0.0329(9) 0.0278(8) 0.0208(8) 0.0039(6) 0.0092(7) 0.0169(7)
O8W 0.0348(11) 0.0371(11) 0.0540(13) -0.0054(9) 0.0193(10) 0.0083(9)

loop_
_atom_type_symbol
_atom_type_description
_atom_type_scat_dispersion_real
_atom_type_scat_dispersion_imag
_atom_type_scat_source
C C 0.0033 0.0016 'International Tables Vol C Tables 4.2.6.8 and 6.1.1.4'
H H 0.0000 0.0000 'International Tables Vol C Tables 4.2.6.8 and 6.1.1.4'
Cu Cu 0.3201 1.2651 'International Tables Vol C Tables 4.2.6.8 and 6.1.1.4'
F F 0.0171 0.0103 'International Tables Vol C Tables 4.2.6.8 and 6.1.1.4'
N N 0.0061 0.0033 'International Tables Vol C Tables 4.2.6.8 and 6.1.1.4'
Na Na 0.0362 0.0249 'International Tables Vol C Tables 4.2.6.8 and 6.1.1.4'
O O 0.0106 0.0060 'International Tables Vol C Tables 4.2.6.8 and 6.1.1.4'
P P 0.1023 0.0942 'International Tables Vol C Tables 4.2.6.8 and 6.1.1.4'
S S 0.1246 0.1234 'International Tables Vol C Tables 4.2.6.8 and 6.1.1.4'

loop_
_geom_angle_atom_site_label_1
_geom_angle_atom_site_label_2
_geom_angle_atom_site_label_3
_geom_angle
_geom_angle_site_symmetry_1
_geom_angle_site_symmetry_3
S1 Cu1 S2 117.77(2) . .
S3 Cu1 S1 117.61(2) . .
S3 Cu1 S2 118.35(2) . .
N1 Cu1 S1 97.86(5) . .
N1 Cu1 S2 98.52(5) . .
N1 Cu1 S3 98.77(5) . .
S3B Cu1B S1B 117.60(2) . .
S2B Cu1B S3B 118.52(2) . .
S2B Cu1B S1B 117.33(2) . .
N1B Cu1B S3B 97.98(5) . .
N1B Cu1B S1B 98.90(5) . .
N1B Cu1B S2B 98.85(5) . .
C10 S1 Cu1 113.55(7) . .
C10 S1 C1 102.03(10) . .
C1 S1 Cu1 96.73(7) . .
O1 S4 O3 111.78(10) . .
O1 S4 O2 112.01(10) . .
O2 S4 O3 112.33(9) . .
O6 S5 O5 111.41(9) . .
O4 S5 O6 112.08(10) . .
O4 S5 O5 112.20(9) . .
O7B S6B O9B 111.85(10) . .
O7B S6B O8B 112.09(10) . .
O8B S6B O9B 111.58(10) . .
C16B S3B Cu1B 113.82(7) . .
C16B S3B C7B 102.14(10) . .
C7B S3B Cu1B 97.11(8) . .
C10B S1B Cu1B 113.49(7) . .
C1B S1B Cu1B 96.83(7) . .
C1B S1B C10B 101.80(10) . .
O3B S4B O1B 110.51(10) . .
O3B S4B O2B 111.86(10) . .
O1B S4B O2B 112.95(10) . .
C4B S2B Cu1B 96.54(7) . .
C13B S2B Cu1B 114.24(7) . .
C13B S2B C4B 101.23(10) . .
C13 S2 Cu1 113.78(7) . .
C13 S2 C4 101.96(10) . .
C4 S2 Cu1 96.85(8) . .
C7 S3 Cu1 96.60(7) . .
C16 S3 Cu1 114.11(7) . .
C16 S3 C7 101.63(10) . .
O7 S6 O9 111.80(10) . .
O8 S6 O7 112.41(10) . .
O8 S6 O9 112.23(11) . .
O5B S5B O6B 113.34(11) . .
O4B S5B O5B 110.72(13) . .
O4B S5B O6B 111.72(11) . .
O1 Na3 O6 97.01(6) . .
O1 Na3 O7B 162.11(7) . .
O1 Na3 O10W 83.31(7) . .
O1 Na3 O9W 81.21(7) . .
O1 Na3 O7 99.08(7) . .
O6 Na3 O7B 98.54(6) . .
O6 Na3 O10W 82.30(6) . .
O6 Na3 O9W 146.09(8) . .
O7B Na3 O10W 90.03(6) . .
O7B Na3 O9W 80.95(7) . .
O9W Na3 O10W 63.82(7) . .
O7 Na3 O6 90.29(6) . .
O7 Na3 O7B 89.67(6) . .
O7 Na3 O10W 172.45(7) . .
O7 Na3 O9W 123.54(7) . .
O5 Na5 O5B 99.66(7) . .
O5 Na5 O5W 82.74(6) . .
O5 Na5 O15W 178.31(7) . .
O5 Na5 O11W 90.39(7) . .
O5W Na5 O5B 119.94(7) . .
O15W Na5 O5B 80.87(6) . .
O15W Na5 O5W 98.40(6) . .
O15W Na5 O11W 88.28(7) . .
O11W Na5 O5B 70.44(6) . .
O11W Na5 O5W 168.32(7) . .
O2W Na5 O5 91.42(7) . .
O2W Na5 O5B 151.09(7) . .
O2W Na5 O5W 87.75(7) . .
O2W Na5 O15W 87.38(7) . .
O2W Na5 O11W 82.97(7) . .
O3B Na4 O5 155.17(6) . .
O3B Na4 O9B 95.93(6) . .
O3B Na4 O4W 79.90(6) . .
O3B Na4 O5W 92.29(6) . .
O4B Na4 O3B 107.29(8) . .
O4B Na4 O5 91.55(7) . .
O4B Na4 O9B 94.60(7) . .
O4B Na4 O4W 172.21(8) . .
O4B Na4 O5W 77.58(7) . .
O9B Na4 O5 98.57(6) . .
O9B Na4 O4W 87.48(6) . .
O4W Na4 O5 80.71(6) . .
O5W Na4 O5 75.78(6) . .
O5W Na4 O9B 170.07(7) . .
O5W Na4 O4W 99.48(7) . .
O3 Na1 O3B 134.09(7) 1_665 .
O3 Na1 O1B 85.11(6) 1_665 .
O3 Na1 O3W 88.04(7) 1_665 .
O3 Na1 O1W 87.45(7) 1_665 .
O1B Na1 O3B 55.47(5) . .
O3W Na1 O3B 82.84(7) . .
O3W Na1 O1B 106.78(8) . .
O4W Na1 O3B 77.99(6) . .
O4W Na1 O3 145.11(8) . 1_665
O4W Na1 O1B 129.77(7) . .
O4W Na1 O3W 82.52(8) . .
O4W Na1 O1W 83.03(7) . .
O1W Na1 O3B 121.98(7) . .
O1W Na1 O1B 104.77(7) . .
O1W Na1 O3W 147.59(9) . .
O1B Na6 O1 113.71(7) 1_445 .
O1B Na6 O10W 152.81(8) 1_445 .
O1B Na6 O9W 89.41(8) 1_445 .
O1B Na6 O13W 98.20(9) 1_445 .
O1B Na6 O12W 88.80(7) 1_445 .
O10W Na6 O1 78.72(7) . .
O10W Na6 O9W 70.08(8) . .
O10W Na6 O12W 88.86(8) . .
O9W Na6 O1 74.52(7) . .
O13W Na6 O1 75.75(7) . .
O13W Na6 O10W 108.50(9) . .
O13W Na6 O9W 149.88(9) . .
O13W Na6 O12W 84.31(7) . .
O12W Na6 O1 151.55(7) . .
O12W Na6 O9W 125.15(8) . .
O3 Na2 O5B 170.86(8) 1_665 1_565
O3 Na2 O3W 87.17(7) 1_665 .
O3W Na2 O5B 84.84(8) . 1_565
O15W Na2 O3 103.74(7) 1_565 1_665
O15W Na2 O5B 84.67(7) 1_565 1_565
O15W Na2 O3W 167.76(8) 1_565 .
O11W Na2 O3 101.62(7) 1_565 1_665
O11W Na2 O5B 74.27(7) 1_565 1_565
O11W Na2 O3W 91.99(8) 1_565 .
O11W Na2 O15W 91.23(7) 1_565 1_565
O6W Na2 O3 102.67(8) . 1_665
O6W Na2 O5B 80.06(8) . 1_565
O6W Na2 O3W 78.31(9) . .
O6W Na2 O15W 93.66(8) . 1_565
O6W Na2 O11W 153.29(8) . 1_565
S4B O3B Na4 132.23(10) . .
S4B O3B Na1 93.60(8) . .
Na4 O3B Na1 84.65(6) . .
S4 O3 Na1 136.37(10) . 1_445
S4 O3 Na2 130.59(9) . 1_445
Na1 O3 Na2 92.30(6) 1_445 1_445
S4 O1 Na3 141.02(10) . .
S4 O1 Na6 103.46(9) . .
Na3 O1 Na6 87.58(6) . .
S5 O6 Na3 129.57(10) . .
S5 O5 Na5 132.47(10) . .
S5 O5 Na4 124.82(9) . .
Na5 O5 Na4 80.98(5) . .
S5B O5B Na5 102.04(11) . .
S5B O5B Na2 134.95(12) . 1_545
Na2 O5B Na5 77.34(6) 1_545 .
S5B O4B Na5 93.05(10) . .
S5B O4B Na4 144.64(12) . .
Na4 O4B Na5 80.90(6) . .
S6B O9B Na4 126.39(10) . .
S6B O7B Na3 121.51(10) . .
S4B O1B Na1 96.18(9) . .
S4B O1B Na6 149.11(11) . 1_665
Na6 O1B Na1 111.49(7) 1_665 .
Na3 O10W H10A 99(3) . .
Na3 O10W H10B 91(3) . .
Na6 O10W Na3 91.29(8) . .
Na6 O10W H10A 126(2) . .
Na6 O10W H10B 125(2) . .
H10A O10W H10B 107.9(14) . .
Na3 O9W H9WA 144.3(15) . .
Na3 O9W H9WB 94.9(14) . .
Na6 O9W Na3 91.14(8) . .
Na6 O9W H9WA 99.6(14) . .
Na6 O9W H9WB 133.3(16) . .
H9WA O9W H9WB 101.8(12) . .
Na6 O13W H13A 136(2) . .
Na6 O13W H13B 112(2) . .
H13A O13W H13B 107.3(14) . .
Na6 O12W H12A 97(2) . .
Na6 O12W H12B 121(2) . .
H12A O12W H12B 107.5(14) . .
Na1 O3W Na2 90.51(8) . .
Na1 O3W H3WA 107(4) . .
Na1 O3W H3WB 98.0(8) . .
Na2 O3W H3WA 100.3(7) . .
Na2 O3W H3WB 146(2) . .
H3WA O3W H3WB 108.4(13) . .
Na4 O4W H4WA 97(2) . .
Na4 O4W H4WB 98(3) . .
Na1 O4W Na4 88.42(7) . .
Na1 O4W H4WA 127.1(16) . .
Na1 O4W H4WB 124.9(14) . .
H4WA O4W H4WB 106.4(11) . .
Na1 O1W H1WA 130(3) . .
Na1 O1W H1WB 106(2) . .
H1WA O1W H1WB 109.9(15) . .
Na5 O5W H5WA 119(2) . .
Na5 O5W H5WB 116(2) . .
Na4 O5W Na5 86.71(6) . .
Na4 O5W H5WA 97(2) . .
Na4 O5W H5WB 126(2) . .
H5WA O5W H5WB 110.1(14) . .
Na5 O15W H15A 109.4(19) . .
Na5 O15W H15B 108(2) . .
Na2 O15W Na5 82.65(6) 1_545 .
Na2 O15W H15A 107.0(17) 1_545 .
Na2 O15W H15B 136.9(19) 1_545 .
H15A O15W H15B 108.3(14) . .
Na5 O11W H11A 112(2) . .
Na5 O11W H11B 123(2) . .
Na2 O11W Na5 82.62(7) 1_545 .
Na2 O11W H11A 129(2) 1_545 .
Na2 O11W H11B 101(2) 1_545 .
H11A O11W H11B 108.3(14) . .
Na2 O6W H6WA 141.0(14) . .
Na2 O6W H6WB 104.5(13) . .
H6WA O6W H6WB 106.2(12) . .
Na5 O2W H2WA 122(2) . .
Na5 O2W H2WB 107(2) . .
H2WA O2W H2WB 107.1(14) . .
S6 O7 Na3 147.03(10) . .
C3B N1B Cu1B 110.65(12) . .
C3B N1B C9B 107.56(16) . .
C9B N1B Cu1B 111.60(13) . .
C6B N1B Cu1B 111.35(13) . .
C6B N1B C3B 107.88(16) . .
C6B N1B C9B 107.62(16) . .
C6 N1 Cu1 110.57(12) . .
C3 N1 Cu1 111.90(12) . .
C3 N1 C6 107.75(16) . .
C9 N1 Cu1 111.06(13) . .
C9 N1 C6 107.86(16) . .
C9 N1 C3 107.54(16) . .
S4 C12 H12C 104.0(17) . .
S4 C12 H12D 108.5(17) . .
H12C C12 H12D 103(2) . .
C11 C12 S4 112.99(14) . .
C11 C12 H12C 113.5(18) . .
C11 C12 H12D 113.9(17) . .
C12 C11 H11C 107.7(18) . .
C12 C11 H11D 108.3(17) . .
C12 C11 C10 109.86(16) . .
H11C C11 H11D 105(2) . .
C10 C11 H11C 112.8(18) . .
C10 C11 H11D 113.2(17) . .
S1 C10 H10C 105.6(16) . .
S1 C10 H10D 109.9(17) . .
C11 C10 S1 114.36(14) . .
C11 C10 H10C 111.3(16) . .
C11 C10 H10D 112.0(17) . .
H10C C10 H10D 103(2) . .
S6B C18B H18A 108.1(18) . .
S6B C18B H18B 105.9(17) . .
H18A C18B H18B 110(2) . .
C17B C18B S6B 111.38(15) . .
C17B C18B H18A 110.1(18) . .
C17B C18B H18B 111.1(17) . .
C18B C17B H17A 108.8(18) . .
C18B C17B H17B 106.1(18) . .
H17A C17B H17B 105(2) . .
C16B C17B C18B 111.05(18) . .
C16B C17B H17A 111.1(18) . .
C16B C17B H17B 114.3(18) . .
S3B C16B H16A 106.0(18) . .
S3B C16B H16B 105.3(17) . .
C17B C16B S3B 113.93(14) . .
C17B C16B H16A 110.2(18) . .
C17B C16B H16B 110.0(17) . .
H16A C16B H16B 111(2) . .
S1B C10B H10E 108.4(18) . .
S1B C10B H10F 105.2(17) . .
H10E C10B H10F 105(2) . .
C11B C10B S1B 113.44(14) . .
C11B C10B H10E 113.3(18) . .
C11B C10B H10F 110.6(17) . .
C10B C11B H11E 109.7(18) . .
C10B C11B H11F 109.8(16) . .
C10B C11B C12B 111.27(17) . .
H11E C11B H11F 107(2) . .
C12B C11B H11E 111.0(18) . .
C12B C11B H11F 107.6(16) . .
S4B C12B H12E 102.7(16) . .
S4B C12B H12F 103.2(19) . .
C11B C12B S4B 110.97(14) . .
C11B C12B H12E 117.9(17) . .
C11B C12B H12F 114.4(19) . .
H12E C12B H12F 106(2) . .
S1B C1B H1BA 107.9(18) . .
S1B C1B H1BB 107.2(18) . .
H1BA C1B H1BB 112(3) . .
C2B C1B S1B 110.78(15) . .
C2B C1B H1BA 107.8(19) . .
C2B C1B H1BB 110.9(18) . .
C1B C2B H2BA 105.9(18) . .
C1B C2B H2BB 111.3(19) . .
C1B C2B C3B 116.55(18) . .
H2BA C2B H2BB 106(3) . .
C3B C2B H2BA 107.9(18) . .
C3B C2B H2BB 108.5(19) . .
N1B C3B C2B 117.41(17) . .
N1B C3B H3BA 108.9(17) . .
N1B C3B H3BB 107.6(18) . .
C2B C3B H3BA 108.7(17) . .
C2B C3B H3BB 105.6(18) . .
H3BA C3B H3BB 108(2) . .
N1B C9B H9BA 106.1(18) . .
N1B C9B H9BB 106.7(18) . .
N1B C9B C8B 117.53(18) . .
H9BA C9B H9BB 106(3) . .
C8B C9B H9BA 109.1(18) . .
C8B C9B H9BB 110.4(18) . .
C9B C8B H8BA 110.0(18) . .
C9B C8B H8BB 106.0(18) . .
C9B C8B C7B 116.28(18) . .
H8BA C8B H8BB 110(2) . .
C7B C8B H8BA 109.0(18) . .
C7B C8B H8BB 104.8(18) . .
S3B C7B H7BA 111.4(19) . .
S3B C7B H7BB 110.1(18) . .
C8B C7B S3B 110.54(15) . .
C8B C7B H7BA 104.9(19) . .
C8B C7B H7BB 112.9(18) . .
H7BA C7B H7BB 107(3) . .
N1B C6B H6BA 105.6(17) . .
N1B C6B H6BB 103.3(18) . .
N1B C6B C5B 117.30(18) . .
H6BA C6B H6BB 109(2) . .
C5B C6B H6BA 109.1(17) . .
C5B C6B H6BB 112.4(18) . .
C6B C5B H5BA 108.4(18) . .
C6B C5B H5BB 110.2(18) . .
H5BA C5B H5BB 109(2) . .
C4B C5B C6B 116.13(18) . .
C4B C5B H5BA 103.5(18) . .
C4B C5B H5BB 109.0(18) . .
S2B C4B H4BA 109.3(18) . .
S2B C4B H4BB 108.2(17) . .
C5B C4B S2B 110.63(15) . .
C5B C4B H4BA 108.2(18) . .
C5B C4B H4BB 110.6(17) . .
H4BA C4B H4BB 110(2) . .
S2B C13B H13C 108.9(17) . .
S2B C13B H13D 108.7(17) . .
H13C C13B H13D 105(2) . .
C14B C13B S2B 113.91(14) . .
C14B C13B H13C 110.7(17) . .
C14B C13B H13D 108.9(17) . .
C13B C14B H14A 109.5(18) . .
C13B C14B H14B 109.8(18) . .
C13B C14B C15B 111.83(17) . .
H14A C14B H14B 109(3) . .
C15B C14B H14A 108.9(18) . .
C15B C14B H14B 107.5(18) . .
S5B C15B H15C 106.8(17) . .
S5B C15B H15D 104.3(17) . .
C14B C15B S5B 111.52(15) . .
C14B C15B H15C 110.7(17) . .
C14B C15B H15D 113.3(18) . .
H15C C15B H15D 110(2) . .
S5 C15 H15E 105.8(17) . .
S5 C15 H15F 108.9(18) . .
H15E C15 H15F 108(2) . .
C14 C15 S5 110.58(14) . .
C14 C15 H15E 112.8(17) . .
C14 C15 H15F 110.6(18) . .
C15 C14 H14C 104.4(17) . .
C15 C14 H14D 108.1(17) . .
H14C C14 H14D 110(2) . .
C13 C14 C15 111.40(17) . .
C13 C14 H14C 113.7(17) . .
C13 C14 H14D 109.3(17) . .
S2 C13 H13E 105.7(17) . .
S2 C13 H13F 106.2(18) . .
C14 C13 S2 113.47(14) . .
C14 C13 H13E 109.1(17) . .
C14 C13 H13F 110.7(17) . .
H13E C13 H13F 112(2) . .
S2 C4 H4A 109.9(18) . .
S2 C4 H4B 110.4(19) . .
H4A C4 H4B 108(3) . .
C5 C4 S2 110.60(15) . .
C5 C4 H4A 110.2(18) . .
C5 C4 H4B 108.1(19) . .
C4 C5 H5A 104.4(17) . .
C4 C5 H5B 106.3(18) . .
H5A C5 H5B 113(2) . .
C6 C5 C4 116.28(18) . .
C6 C5 H5A 104.8(17) . .
C6 C5 H5B 112.3(18) . .
N1 C6 C5 117.21(18) . .
N1 C6 H6A 106.4(17) . .
N1 C6 H6B 107.5(18) . .
C5 C6 H6A 108.6(17) . .
C5 C6 H6B 109.9(17) . .
H6A C6 H6B 107(2) . .
N1 C3 H3A 107.3(16) . .
N1 C3 H3B 110.5(17) . .
N1 C3 C2 117.02(17) . .
H3A C3 H3B 106(2) . .
C2 C3 H3A 106.9(16) . .
C2 C3 H3B 108.2(17) . .
C3 C2 H2A 104.9(18) . .
C3 C2 H2B 109.8(18) . .
C3 C2 C1 116.25(18) . .
H2A C2 H2B 108(3) . .
C1 C2 H2A 108.1(19) . .
C1 C2 H2B 109.3(18) . .
S1 C1 H1A 109.1(17) . .
S1 C1 H1B 109.7(18) . .
C2 C1 S1 110.57(15) . .
C2 C1 H1A 109.7(17) . .
C2 C1 H1B 107.2(18) . .
H1A C1 H1B 111(2) . .
N1 C9 H9A 104.6(18) . .
N1 C9 H9B 105.1(17) . .
N1 C9 C8 117.59(18) . .
H9A C9 H9B 110(2) . .
C8 C9 H9A 107.5(17) . .
C8 C9 H9B 112.1(17) . .
C9 C8 H8A 107.1(17) . .
C9 C8 H8B 110.4(19) . .
C9 C8 C7 116.33(18) . .
H8A C8 H8B 110(3) . .
C7 C8 H8A 104.7(18) . .
C7 C8 H8B 107.6(19) . .
S3 C7 H7A 108.7(18) . .
S3 C7 H7B 106.9(19) . .
C8 C7 S3 110.74(15) . .
C8 C7 H7A 112.2(18) . .
C8 C7 H7B 110.2(19) . .
H7A C7 H7B 108(3) . .
S3 C16 H16C 104.6(17) . .
S3 C16 H16D 107.9(19) . .
H16C C16 H16D 114(2) . .
C17 C16 S3 114.42(14) . .
C17 C16 H16C 108.7(16) . .
C17 C16 H16D 107.7(18) . .
C16 C17 H17C 109.8(18) . .
C16 C17 H17D 111.5(18) . .
H17C C17 H17D 107(2) . .
C18 C17 C16 110.97(17) . .
C18 C17 H17C 109.1(18) . .
C18 C17 H17D 108.4(18) . .
S6 C18 H18C 106.4(17) . .
S6 C18 H18D 106.8(17) . .
C17 C18 S6 112.24(14) . .
C17 C18 H18C 111.1(18) . .
C17 C18 H18D 112.2(17) . .
H18C C18 H18D 108(2) . .
F2 P2 F1 89.60(9) . .
F2 P2 F3 178.69(10) . .
F2 P2 F4 90.47(10) . .
F2 P2 F5 89.64(10) . .
F2 P2 F6 90.88(10) . .
F3 P2 F1 89.39(9) . .
F3 P2 F5 89.52(9) . .
F4 P2 F1 89.34(9) . .
F4 P2 F3 90.35(9) . .
F4 P2 F5 178.74(10) . .
F5 P2 F1 89.41(8) . .
F6 P2 F1 179.45(10) . .
F6 P2 F3 90.13(10) . .
F6 P2 F4 90.94(9) . .
F6 P2 F5 90.32(9) . .
F7 P3 F8 91.01(10) . .
F7 P3 F9 90.06(10) . .
F7 P3 F10 90.17(10) . .
F7 P3 F11 91.08(10) . .
F7 P3 F12 179.30(11) . .
F8 P3 F9 89.97(10) . .
F8 P3 F10 178.73(10) . .
F8 P3 F11 90.64(10) . .
F8 P3 F12 89.19(9) . .
F9 P3 F10 89.56(9) . .
F9 P3 F12 89.27(9) . .
F10 P3 F12 89.63(9) . .
F11 P3 F9 178.69(11) . .
F11 P3 F10 89.80(10) . .
F11 P3 F12 89.59(9) . .
H7WA O7W H7WB 107.0(14) . .
H14E O14W H14F 108.4(14) . .
H8WA O8W H8WB 104.4(14) . .

loop_
_geom_bond_atom_site_label_1
_geom_bond_atom_site_label_2
_geom_bond_distance
_geom_bond_site_symmetry_2
Cu1 S1 2.2869(6) .
Cu1 S2 2.2890(6) .
Cu1 S3 2.2867(6) .
Cu1 N1 2.1264(17) .
Cu1B S3B 2.2911(6) .
Cu1B S1B 2.2941(6) .
Cu1B S2B 2.2873(6) .
Cu1B N1B 2.1245(17) .
S1 C10 1.817(2) .
S1 C1 1.819(2) .
S4 O3 1.4706(16) .
S4 O1 1.4556(16) .
S4 O2 1.4639(15) .
S5 O6 1.4701(16) .
S5 O5 1.4715(16) .
S5 O4 1.4622(16) .
S6B O9B 1.4694(16) .
S6B O7B 1.4632(16) .
S6B O8B 1.4642(16) .
S3B C16B 1.817(2) .
S3B C7B 1.821(2) .
S1B C10B 1.820(2) .
S1B C1B 1.819(2) .
S4B O3B 1.4593(16) .
S4B O1B 1.4596(16) .
S4B O2B 1.4610(17) .
S2B C4B 1.827(2) .
S2B C13B 1.818(2) .
S2 C13 1.820(2) .
S2 C4 1.820(2) .
S3 C7 1.821(2) .
S3 C16 1.816(2) .
S6 O7 1.4674(16) .
S6 O9 1.4682(17) .
S6 O8 1.4539(17) .
S5B O5B 1.4581(18) .
S5B O6B 1.4619(17) .
S5B O4B 1.4556(18) .
Na3 O1 2.3318(18) .
Na3 O6 2.4852(19) .
Na3 O7B 2.4870(19) .
Na3 O10W 2.642(3) .
Na3 O9W 2.582(3) .
Na3 O7 2.4187(19) .
Na5 O5 2.3591(18) .
Na5 O5B 2.595(2) .
Na5 O5W 2.4500(19) .
Na5 O15W 2.4116(19) .
Na5 O11W 2.432(2) .
Na5 O2W 2.3480(19) .
Na4 O3B 2.3452(18) .
Na4 O5 2.7526(18) .
Na4 O4B 2.2928(19) .
Na4 O9B 2.4127(18) .
Na4 O4W 2.481(2) .
Na4 O5W 2.4044(19) .
Na1 O3B 2.6073(19) .
Na1 O3 2.3404(18) 1_665
Na1 O1B 2.545(2) .
Na1 O3W 2.388(2) .
Na1 O4W 2.3062(19) .
Na1 O1W 2.383(2) .
Na6 O1 2.826(2) .
Na6 O1B 2.3614(19) 1_445
Na6 O10W 2.368(2) .
Na6 O9W 2.440(2) .
Na6 O13W 2.368(2) .
Na6 O12W 2.412(2) .
Na2 O3 2.3700(18) 1_665
Na2 O5B 2.455(2) 1_565
Na2 O3W 2.396(2) .
Na2 O15W 2.3699(19) 1_565
Na2 O11W 2.350(2) 1_565
Na2 O6W 2.302(2) .
O3 Na1 2.3405(18) 1_445
O3 Na2 2.3702(18) 1_445
O5B Na2 2.455(2) 1_545
O1B Na6 2.3614(19) 1_665
O10W H10A 0.983(10) .
O10W H10B 0.984(10) .
O9W H9WA 1.015(9) .
O9W H9WB 0.991(9) .
O13W H13A 0.979(10) .
O13W H13B 0.982(10) .
O12W H12A 0.979(10) .
O12W H12B 0.977(10) .
O3W H3WA 0.984(7) .
O3W H3WB 0.977(10) .
O4W H4WA 0.994(7) .
O4W H4WB 0.990(9) .
O1W H1WA 0.975(10) .
O1W H1WB 0.974(10) .
O5W H5WA 0.973(10) .
O5W H5WB 0.969(10) .
O15W Na2 2.3699(19) 1_545
O15W H15A 0.979(10) .
O15W H15B 0.972(10) .
O11W Na2 2.350(2) 1_545
O11W H11A 0.976(10) .
O11W H11B 0.977(10) .
O6W H6WA 0.997(9) .
O6W H6WB 0.999(9) .
O2W H2WA 0.981(10) .
O2W H2WB 0.984(10) .
N1B C3B 1.494(3) .
N1B C9B 1.498(3) .
N1B C6B 1.489(3) .
N1 C6 1.499(3) .
N1 C3 1.494(3) .
N1 C9 1.489(3) .
C12 H12C 0.91(3) .
C12 H12D 0.94(3) .
C12 C11 1.522(3) .
C11 H11C 0.93(3) .
C11 H11D 0.96(3) .
C11 C10 1.528(3) .
C10 H10C 0.99(3) .
C10 H10D 0.97(3) .
C18B H18A 0.91(3) .
C18B H18B 0.97(3) .
C18B C17B 1.530(3) .
C17B H17A 0.94(3) .
C17B H17B 0.93(3) .
C17B C16B 1.521(3) .
C16B H16A 0.90(3) .
C16B H16B 0.97(3) .
C10B H10E 0.91(3) .
C10B H10F 0.95(3) .
C10B C11B 1.523(3) .
C11B H11E 0.91(3) .
C11B H11F 1.04(3) .
C11B C12B 1.524(3) .
C12B H12E 0.98(3) .
C12B H12F 0.87(3) .
C1B H1BA 0.92(3) .
C1B H1BB 0.94(3) .
C1B C2B 1.525(3) .
C2B H2BA 0.94(3) .
C2B H2BB 0.91(3) .
C2B C3B 1.529(3) .
C3B H3BA 0.97(3) .
C3B H3BB 0.94(3) .
C9B H9BA 0.91(3) .
C9B H9BB 0.93(3) .
C9B C8B 1.527(3) .
C8B H8BA 0.96(3) .
C8B H8BB 0.96(3) .
C8B C7B 1.529(3) .
C7B H7BA 0.89(3) .
C7B H7BB 0.95(3) .
C6B H6BA 0.97(3) .
C6B H6BB 0.95(3) .
C6B C5B 1.529(3) .
C5B H5BA 0.94(3) .
C5B H5BB 0.94(3) .
C5B C4B 1.527(3) .
C4B H4BA 0.93(3) .
C4B H4BB 0.98(3) .
C13B H13C 0.94(3) .
C13B H13D 0.95(3) .
C13B C14B 1.521(3) .
C14B H14A 0.92(3) .
C14B H14B 0.90(3) .
C14B C15B 1.525(3) .
C15B H15C 0.97(3) .
C15B H15D 0.93(3) .
C15 H15E 0.97(3) .
C15 H15F 0.92(3) .
C15 C14 1.530(3) .
C14 H14C 0.98(3) .
C14 H14D 0.99(3) .
C14 C13 1.520(3) .
C13 H13E 0.93(3) .
C13 H13F 0.91(3) .
C4 H4A 0.96(3) .
C4 H4B 0.89(3) .
C4 C5 1.531(3) .
C5 H5A 0.98(3) .
C5 H5B 0.94(3) .
C5 C6 1.530(3) .
C6 H6A 0.98(3) .
C6 H6B 0.96(3) .
C3 H3A 1.00(3) .
C3 H3B 0.99(3) .
C3 C2 1.527(3) .
C2 H2A 0.91(3) .
C2 H2B 0.94(3) .
C2 C1 1.529(3) .
C1 H1A 1.00(3) .
C1 H1B 0.92(3) .
C9 H9A 0.95(3) .
C9 H9B 0.97(3) .
C9 C8 1.527(3) .
C8 H8A 0.97(3) .
C8 H8B 0.90(3) .
C8 C7 1.530(3) .
C7 H7A 0.94(3) .
C7 H7B 0.90(3) .
C16 H16C 0.97(3) .
C16 H16D 0.89(3) .
C16 C17 1.527(3) .
C17 H17C 0.95(3) .
C17 H17D 0.94(3) .
C17 C18 1.524(3) .
C18 H18C 0.93(3) .
C18 H18D 0.98(3) .
P2 F1 1.6223(15) .
P2 F2 1.5929(17) .
P2 F3 1.5979(16) .
P2 F4 1.5949(16) .
P2 F5 1.6053(16) .
P2 F6 1.5942(16) .
P3 F7 1.5880(17) .
P3 F8 1.5907(16) .
P3 F9 1.6040(16) .
P3 F10 1.6047(16) .
P3 F11 1.5928(16) .
P3 F12 1.6136(15) .
O7W H7WA 0.985(10) .
O7W H7WB 0.985(10) .
O14W H14E 0.974(10) .
O14W H14F 0.979(10) .
O8W H8WA 0.985(10) .
O8W H8WB 0.980(10) .

loop_
_geom_hbond_atom_site_label_D
_geom_hbond_atom_site_label_H
_geom_hbond_atom_site_label_A
_geom_hbond_distance_DH
_geom_hbond_distance_HA
_geom_hbond_distance_DA
_geom_hbond_angle_DHA
_geom_hbond_site_symmetry_A
O15W H15A O7W 0.979(10) 1.827(10) 2.805(2) 176(3) 1_545
O15W H15B O7 0.972(10) 1.863(13) 2.818(2) 167(3) 1_655
O5W H5WA O1W 0.973(10) 1.837(10) 2.808(2) 175(3) .
O5W H5WB O14W 0.969(10) 1.928(14) 2.865(2) 162(3) .
O2W H2WA O8 0.981(10) 1.873(10) 2.850(2) 174(4) 1_655
O12W H12A O14W 0.979(10) 1.831(15) 2.779(2) 162(4) 1_445
O12W H12B F1 0.977(10) 1.923(13) 2.886(2) 168(3) 2_556
O14W H14E O9 0.974(10) 1.819(12) 2.762(2) 162(3) 1_655
O14W H14F O7W 0.979(10) 1.835(14) 2.788(2) 164(3) 1_545
O7W H7WA O6B 0.985(10) 1.855(12) 2.831(2) 171(4) 1_565
O7W H7WB O8B 0.985(10) 1.922(19) 2.871(2) 161(5) 1_665
O1W H1WA O4 0.975(10) 1.939(12) 2.893(2) 166(3) .
O1W H1WB O2 0.974(10) 1.881(16) 2.793(2) 155(3) 1_665
O10W H10A O5 0.983(10) 1.87(2) 2.790(3) 155(4) .
O10W H10B O9B 0.984(10) 1.872(15) 2.838(3) 167(4) .
O11W H11A F12 0.976(10) 1.925(11) 2.897(2) 173(3) 1_545
O11W H11B O8W 0.977(10) 1.867(12) 2.830(3) 168(3) 1_445
O4W H4WA O6 0.994(7) 1.786(8) 2.764(2) 167(2) .
O4W H4WB O7B 0.990(9) 1.929(9) 2.851(2) 154(2) .
O6W H6WA O2B 0.997(9) 1.732(9) 2.702(3) 163(2) .
O6W H6WB O6B 0.999(9) 1.887(10) 2.861(3) 164.0(19) 1_565
O8W H8WA O12W 0.985(10) 1.90(2) 2.831(3) 157(4) 1_665
O8W H8WB O9 0.980(10) 1.875(13) 2.847(3) 171(4) 1_655
O9W H9WB O8B 0.991(9) 1.851(10) 2.841(3) 178(3) .

loop_
_geom_torsion_atom_site_label_1
_geom_torsion_atom_site_label_2
_geom_torsion_atom_site_label_3
_geom_torsion_atom_site_label_4
_geom_torsion
_geom_torsion_site_symmetry_4
Cu1 S1 C10 C11 -23.98(18) .
Cu1 S1 C1 C2 -67.95(15) .
Cu1 S2 C13 C14 -26.77(17) .
Cu1 S2 C4 C5 -66.88(15) .
Cu1 S3 C7 C8 -66.97(15) .
Cu1 S3 C16 C17 -23.15(18) .
Cu1 N1 C6 C5 57.6(2) .
Cu1 N1 C3 C2 56.4(2) .
Cu1 N1 C9 C8 56.4(2) .
Cu1B S3B C16B C17B 26.18(18) .
Cu1B S3B C7B C8B 67.45(15) .
Cu1B S1B C10B C11B 25.06(18) .
Cu1B S1B C1B C2B 66.27(15) .
Cu1B S2B C4B C5B 67.07(15) .
Cu1B S2B C13B C14B 23.84(18) .
Cu1B N1B C3B C2B -57.0(2) .
Cu1B N1B C9B C8B -56.4(2) .
Cu1B N1B C6B C5B -56.3(2) .
S4 C12 C11 C10 -168.76(15) .
S5 C15 C14 C13 -167.18(15) .
S6B C18B C17B C16B 166.70(15) .
S1B C10B C11B C12B 175.73(15) .
S1B C1B C2B C3B -78.6(2) .
S2B C13B C14B C15B 172.23(15) .
S2 C4 C5 C6 78.6(2) .
S3 C16 C17 C18 -171.88(15) .
O3B S4B O1B Na1 19.73(11) .
O3B S4B O1B Na6 173.69(19) 1_665
O3B S4B C12B C11B -64.53(18) .
O3 S4 O1 Na3 -58.30(19) .
O3 S4 O1 Na6 44.80(10) .
O3 S4 C12 C11 -175.12(15) .
O1 S4 O3 Na1 -116.71(15) 1_445
O1 S4 O3 Na2 75.99(15) 1_445
O1 S4 C12 C11 65.31(18) .
O6 S5 O5 Na5 -156.10(12) .
O6 S5 O5 Na4 -43.90(13) .
O6 S5 C15 C14 63.68(17) .
O5 S5 O6 Na3 -51.55(14) .
O5 S5 C15 C14 -177.16(15) .
O5B S5B O4B Na5 -11.83(11) .
O5B S5B O4B Na4 66.7(2) .
O5B S5B C15B C14B 179.13(17) .
O6B S5B O5B Na5 -113.36(10) .
O6B S5B O5B Na2 -29.3(2) 1_545
O6B S5B O4B Na5 115.52(9) .
O6B S5B O4B Na4 -165.94(19) .
O6B S5B C15B C14B 57.44(18) .
O4B S5B O5B Na5 13.09(12) .
O4B S5B O5B Na2 97.13(19) 1_545
O4B S5B C15B C14B -62.01(19) .
O9B S6B O7B Na3 52.01(13) .
O9B S6B C18B C17B -58.77(17) .
O7B S6B O9B Na4 53.47(14) .
O7B S6B C18B C17B -178.75(15) .
O8B S6B O9B Na4 179.94(10) .
O8B S6B O7B Na3 -74.18(13) .
O8B S6B C18B C17B 60.82(17) .
O1B S4B O3B Na4 66.89(15) .
O1B S4B O3B Na1 -19.16(10) .
O1B S4B C12B C11B 176.58(15) .
O2B S4B O3B Na4 -166.33(12) .
O2B S4B O3B Na1 107.62(9) .
O2B S4B O1B Na1 -106.44(10) .
O2B S4B O1B Na6 47.5(2) 1_665
O2B S4B C12B C11B 54.82(18) .
O4 S5 O6 Na3 -178.20(10) .
O4 S5 O5 Na5 -29.51(16) .
O4 S5 O5 Na4 82.69(12) .
O4 S5 C15 C14 -56.36(17) .
O7 S6 C18 C17 68.77(18) .
O9 S6 O7 Na3 -72.0(2) .
O9 S6 C18 C17 -172.06(16) .
O8 S6 O7 Na3 160.75(17) .
O8 S6 C18 C17 -52.15(18) .
O2 S4 O3 Na1 10.18(18) 1_445
O2 S4 O3 Na2 -157.11(12) 1_445
O2 S4 O1 Na3 174.63(14) .
O2 S4 O1 Na6 -82.27(10) .
O2 S4 C12 C11 -55.20(18) .
N1B C9B C8B C7B 69.9(3) .
N1B C6B C5B C4B 70.9(3) .
N1 C3 C2 C1 -69.7(3) .
N1 C9 C8 C7 -70.5(3) .
C12 C11 C10 S1 -175.46(15) .
C10 S1 C1 C2 176.18(15) .
C18B C17B C16B S3B -179.33(15) .
C16B S3B C7B C8B -176.25(15) .
C10B S1B C1B C2B -177.94(15) .
C10B C11B C12B S4B 168.21(15) .
C1B S1B C10B C11B -77.84(17) .
C1B C2B C3B N1B 71.3(3) .
C3B N1B C9B C8B 65.1(2) .
C3B N1B C6B C5B -177.93(18) .
C9B N1B C3B C2B -179.13(18) .
C9B N1B C6B C5B 66.3(2) .
C9B C8B C7B S3B -78.4(2) .
C7B S3B C16B C17B -77.31(17) .
C6B N1B C3B C2B 65.0(2) .
C6B N1B C9B C8B -178.85(18) .
C6B C5B C4B S2B -79.3(2) .
C4B S2B C13B C14B -78.68(17) .
C13B S2B C4B C5B -176.57(15) .
C13B C14B C15B S5B 166.69(16) .
C15 C14 C13 S2 -178.57(15) .
C13 S2 C4 C5 176.98(15) .
C4 S2 C13 C14 76.33(17) .
C4 C5 C6 N1 -71.2(3) .
C6 N1 C3 C2 178.11(18) .
C6 N1 C9 C8 -64.9(2) .
C3 N1 C6 C5 -65.0(2) .
C3 N1 C9 C8 179.16(18) .
C3 C2 C1 S1 79.0(2) .
C1 S1 C10 C11 78.94(18) .
C9 N1 C6 C5 179.18(18) .
C9 N1 C3 C2 -65.9(2) .
C9 C8 C7 S3 78.7(2) .
C7 S3 C16 C17 79.61(17) .
C16 S3 C7 C8 176.69(15) .
C16 C17 C18 S6 -169.88(15) .
